data_4313447
loop_
_publ_author_name
'Michael A. Reynolds'
'Ilia A. Guzei'
'Robert J. Angelici'

_publ_section_title
;
 Hydrogenation and Carbon-Sulfur Bond Hydrogenolysis of Benzothiophene
 Promoted by Re2(CO)10 and H4Re4(CO)12
;
_journal_name_full 'Inorganic Chemistry'
_journal_page_first 2191
_journal_page_last 2193
_journal_paper_doi 10.1021/ic034035m
_journal_volume 42
_journal_year 2003
_chemical_formula_sum 'C34 H28 O9 Re3 S2'
_chemical_formula_weight 1203.28
_chemical_name_systematic
;  
 ?  
;
_space_group_IT_number 14
_symmetry_cell_setting monoclinic
_symmetry_space_group_name_Hall '-P 2yn'
_symmetry_space_group_name_H-M 'P 1 21/n 1'
_atom_sites_solution_hydrogens geom
_atom_sites_solution_primary direct
_atom_sites_solution_secondary difmap
_audit_creation_method SHELXL-97
_cell_angle_alpha 90.00
_cell_angle_beta 96.0393(10)
_cell_angle_gamma 90.00
_cell_formula_units_Z 4
_cell_length_a 12.9067(6)
_cell_length_b 13.1464(6)
_cell_length_c 21.4224(10)
_cell_measurement_temperature 173(2)
_cell_volume 3614.7(3)
_computing_cell_refinement 'Bruker SMART'
_computing_data_collection 'Bruker SMART'
_computing_data_reduction 'Bruker SHELXTL'
_computing_molecular_graphics 'Bruker SHELXTL'
_computing_publication_material 'Bruker SHELXTL'
_computing_structure_refinement 'SHELXL-97 (Sheldrick, 1997)'
_computing_structure_solution 'SHELXS-97 (Sheldrick, 1990)'
_diffrn_ambient_temperature 173(2)
_diffrn_measured_fraction_theta_full 0.988
_diffrn_measured_fraction_theta_max 0.988
_diffrn_measurement_device_type 'CCD area detector'
_diffrn_measurement_method 'phi and omega scans'
_diffrn_radiation_monochromator graphite
_diffrn_radiation_source 'fine-focus sealed tube'
_diffrn_radiation_type MoK\a
_diffrn_radiation_wavelength 0.71073
_diffrn_reflns_av_R_equivalents 0.0000
_diffrn_reflns_av_sigmaI/netI 0.0638
_diffrn_reflns_limit_h_max 16
_diffrn_reflns_limit_h_min -16
_diffrn_reflns_limit_k_max 16
_diffrn_reflns_limit_k_min 0
_diffrn_reflns_limit_l_max 26
_diffrn_reflns_limit_l_min 0
_diffrn_reflns_number 7303
_diffrn_reflns_theta_full 26.37
_diffrn_reflns_theta_max 26.37
_diffrn_reflns_theta_min 1.76
_exptl_absorpt_coefficient_mu 10.188
_exptl_absorpt_correction_T_max 0.3510
_exptl_absorpt_correction_T_min 0.1770
_exptl_absorpt_correction_type none
_exptl_crystal_density_diffrn 2.211
_exptl_crystal_density_method 'not measured'
_exptl_crystal_F_000 2244
_exptl_crystal_size_max 0.26
_exptl_crystal_size_mid 0.18
_exptl_crystal_size_min 0.13
_refine_diff_density_max 1.277
_refine_diff_density_min -1.054
_refine_diff_density_rms 0.173
_refine_ls_extinction_method none
_refine_ls_goodness_of_fit_ref 0.937
_refine_ls_hydrogen_treatment mixed
_refine_ls_matrix_type full
_refine_ls_number_parameters 454
_refine_ls_number_reflns 7303
_refine_ls_number_restraints 100
_refine_ls_restrained_S_all 0.935
_refine_ls_R_factor_all 0.0551
_refine_ls_R_factor_gt 0.0301
_refine_ls_shift/su_max 0.001
_refine_ls_shift/su_mean 0.000
_refine_ls_structure_factor_coef Fsqd
_refine_ls_weighting_details 'calc w=1/[\s^2^(Fo^2^)+(0.0031P)^2^+0.0000P] where P=(Fo^2^+2Fc^2^)/3'
_refine_ls_weighting_scheme calc
_refine_ls_wR_factor_gt 0.0457
_refine_ls_wR_factor_ref 0.0496
_reflns_number_gt 5121
_reflns_number_total 7303
_reflns_threshold_expression >2sigma(I)
_cod_data_source_file ic034035msi20030114_034908.cif
_cod_data_source_block ang31
_cod_depositor_comments
;
The following automatic conversions were performed:

'_symmetry_cell_setting' value 'Monoclinic' changed to 'monoclinic'
according to the built-in table from CIF Core dictionary named
'cif_core.dic' version 2.4.1 from 2010-06-29.

Automatic conversion script
Id: cif_fix_values 1646 2011-03-28 12:23:43Z adriana 
;
_cod_database_code 4313447

loop_
_symmetry_equiv_pos_as_xyz
'x, y, z'
'-x+1/2, y+1/2, -z+1/2'
'-x, -y, -z'
'x-1/2, -y-1/2, z-1/2'

loop_
_atom_site_label
_atom_site_type_symbol
_atom_site_fract_x
_atom_site_fract_y
_atom_site_fract_z
_atom_site_U_iso_or_equiv
_atom_site_adp_type
_atom_site_occupancy
_atom_site_symmetry_multiplicity
_atom_site_calc_flag
_atom_site_refinement_flags
_atom_site_disorder_assembly
_atom_site_disorder_group
Re1 Re 0.01509(2) 0.698560(18) 0.233529(13) 0.02134(7) Uani 1 1 d D . .
Re2 Re -0.165770(18) 0.84986(2) 0.246678(13) 0.02289(7) Uani 1 1 d D . .
H1 H -0.077(3) 0.753(3) 0.2829(13) 0.027 Uiso 1 1 d D . .
H2 H -0.067(3) 0.932(3) 0.2892(12) 0.027 Uiso 1 1 d D . .
Re3 Re 0.026962(19) 0.990449(18) 0.241925(13) 0.02085(7) Uani 1 1 d D . .
S1 S -0.03882(12) 0.85108(12) 0.17128(7) 0.0229(4) Uani 1 1 d . . .
S2 S 0.11818(12) 0.83739(12) 0.28792(8) 0.0227(4) Uani 1 1 d . . .
O1 O 0.1915(4) 0.6074(3) 0.1654(2) 0.0394(13) Uani 1 1 d . . .
O2 O -0.1444(4) 0.5535(4) 0.1644(2) 0.0441(14) Uani 1 1 d . . .
O3 O 0.0600(4) 0.5417(4) 0.3388(2) 0.0493(15) Uani 1 1 d . . .
O4 O -0.3322(4) 0.7005(4) 0.1901(3) 0.0537(16) Uani 1 1 d . . .
O5 O -0.2575(4) 0.8426(4) 0.3731(2) 0.0417(13) Uani 1 1 d . . .
O6 O -0.3111(4) 1.0214(4) 0.1951(2) 0.0479(15) Uani 1 1 d . . .
O7 O 0.0751(4) 1.1322(4) 0.3552(2) 0.0432(14) Uani 1 1 d . . .
O8 O -0.1090(4) 1.1517(4) 0.1685(2) 0.0444(14) Uani 1 1 d . . .
O9 O 0.2190(4) 1.0784(3) 0.1877(2) 0.0361(13) Uani 1 1 d . . .
C1 C 0.1257(5) 0.6412(4) 0.1899(3) 0.0244(16) Uani 1 1 d . . .
C2 C -0.0834(5) 0.6066(5) 0.1903(3) 0.0282(17) Uani 1 1 d . . .
C3 C 0.0432(5) 0.6001(5) 0.2989(4) 0.0327(18) Uani 1 1 d . . .
C4 C -0.2684(5) 0.7536(5) 0.2108(3) 0.0301(18) Uani 1 1 d . . .
C5 C -0.2242(5) 0.8463(5) 0.3239(3) 0.0282(17) Uani 1 1 d . . .
C6 C -0.2567(5) 0.9587(5) 0.2155(3) 0.0337(19) Uani 1 1 d . . .
C7 C 0.0572(5) 1.0787(5) 0.3128(3) 0.0289(17) Uani 1 1 d . . .
C8 C -0.0590(5) 1.0930(5) 0.1968(3) 0.0304(18) Uani 1 1 d . . .
C9 C 0.1461(5) 1.0440(5) 0.2068(3) 0.0271(17) Uani 1 1 d . . .
C10 C -0.0705(4) 0.8559(3) 0.08925(16) 0.0312(17) Uani 1 1 d G . .
C11 C -0.1751(3) 0.8532(4) 0.0658(2) 0.045(2) Uani 1 1 d GU . .
H11 H -0.2274 0.8517 0.0939 0.054 Uiso 1 1 calc R . .
C12 C -0.2031(4) 0.8525(4) 0.0014(3) 0.066(3) Uani 1 1 d GU . .
H12 H -0.2746 0.8507 -0.0146 0.079 Uiso 1 1 calc R . .
C13 C -0.1266(6) 0.8547(4) -0.03965(17) 0.070(3) Uani 1 1 d GU . .
H13 H -0.1457 0.8543 -0.0837 0.084 Uiso 1 1 calc R . .
C14 C -0.0220(5) 0.8574(4) -0.0162(2) 0.059(3) Uani 1 1 d GU . .
H14 H 0.0303 0.8589 -0.0443 0.071 Uiso 1 1 calc R . .
C15 C 0.0060(3) 0.8581(3) 0.0482(2) 0.041(2) Uani 1 1 d G . .
C16 C 0.1206(6) 0.8605(6) 0.0739(4) 0.051(2) Uani 1 1 d . . .
H16A H 0.1349 0.7999 0.1008 0.061 Uiso 1 1 calc R . .
H16B H 0.1321 0.9211 0.1011 0.061 Uiso 1 1 calc R . .
C17 C 0.2008(7) 0.8628(6) 0.0261(4) 0.083(3) Uani 1 1 d . . .
H17A H 0.2709 0.8689 0.0483 0.125 Uiso 1 1 calc R . .
H17B H 0.1870 0.9212 -0.0019 0.125 Uiso 1 1 calc R . .
H17C H 0.1959 0.7999 0.0015 0.125 Uiso 1 1 calc R . .
C18 C 0.1281(5) 0.8305(5) 0.3739(3) 0.0321(17) Uani 1 1 d . . .
H18A H 0.0692 0.8665 0.3902 0.039 Uiso 1 1 calc R . .
H18B H 0.1284 0.7589 0.3882 0.039 Uiso 1 1 calc R . .
C19 C 0.2319(5) 0.8826(5) 0.3959(3) 0.038(2) Uani 1 1 d . . .
H19A H 0.2212 0.9566 0.4011 0.045 Uiso 1 1 calc R . .
H19B H 0.2614 0.8542 0.4368 0.045 Uiso 1 1 calc R . .
C20 C 0.3048(5) 0.8637(4) 0.3468(3) 0.0317(18) Uani 1 1 d . . .
C21 C 0.4130(6) 0.8701(5) 0.3544(4) 0.047(2) Uani 1 1 d . . .
H21 H 0.4487 0.8847 0.3945 0.056 Uiso 1 1 calc R . .
C22 C 0.4676(6) 0.8554(6) 0.3039(5) 0.062(3) Uani 1 1 d . . .
H22 H 0.5414 0.8604 0.3094 0.074 Uiso 1 1 calc R . .
C23 C 0.4185(5) 0.8336(5) 0.2454(4) 0.043(2) Uani 1 1 d . . .
H23 H 0.4582 0.8241 0.2109 0.051 Uiso 1 1 calc R . .
C24 C 0.3106(5) 0.8255(4) 0.2368(3) 0.0312(18) Uani 1 1 d . . .
H24 H 0.2750 0.8104 0.1968 0.037 Uiso 1 1 calc R . .
C25 C 0.2573(4) 0.8402(5) 0.2882(3) 0.0249(16) Uani 1 1 d . . .
C30 C 0.4763(8) 0.9179(6) 0.5328(4) 0.057(3) Uani 1 1 d . . .
H30 H 0.4591 0.8596 0.5559 0.068 Uiso 1 1 calc R . .
C31 C 0.5716(7) 0.9237(6) 0.5122(4) 0.055(3) Uani 1 1 d . . .
H31 H 0.6210 0.8707 0.5211 0.066 Uiso 1 1 calc R . .
C32 C 0.5958(6) 1.0069(7) 0.4785(4) 0.053(2) Uani 1 1 d . . .
H32 H 0.6620 1.0122 0.4631 0.063 Uiso 1 1 calc R . .
C40 C 0.0879(10) 0.9863(7) 0.5259(6) 0.087(7) Uani 0.50 1 d PGU A 1
H40 H 0.1378 1.0378 0.5377 0.104 Uiso 0.50 1 calc PR A 1
C41 C -0.0044(11) 1.0109(7) 0.4896(6) 0.090(7) Uani 0.50 1 d PGU A 1
H41 H -0.0175 1.0792 0.4766 0.108 Uiso 0.50 1 calc PR A 1
C42 C -0.0774(9) 0.9355(7) 0.4724(6) 0.074(6) Uani 0.50 1 d PGU A 1
H42 H -0.1404 0.9523 0.4476 0.089 Uiso 0.50 1 calc PR A 1
C43 C -0.0581(6) 0.8356(7) 0.4914(4) 0.100(7) Uani 0.50 1 d PGU A 1
H43 H -0.1079 0.7841 0.4796 0.120 Uiso 0.50 1 calc PR A 1
C44 C 0.0342(6) 0.8111(7) 0.5277(4) 0.101(8) Uani 0.50 1 d PGU A 1
H44 H 0.0474 0.7428 0.5407 0.121 Uiso 0.50 1 calc PR A 1
C45 C 0.1072(8) 0.8864(8) 0.5449(5) 0.113(8) Uani 0.50 1 d PGU A 1
H45 H 0.1703 0.8696 0.5697 0.136 Uiso 0.50 1 calc PR A 1
C50 C 0.0085(11) 0.5065(7) 0.5159(6) 0.105(9) Uani 0.50 1 d PGU A 2
H50 H 0.0289 0.4391 0.5275 0.126 Uiso 0.50 1 calc PR A 2
C51 C -0.0525(10) 0.5244(7) 0.4596(6) 0.098(9) Uani 0.50 1 d PGU A 2
H51 H -0.0738 0.4691 0.4326 0.118 Uiso 0.50 1 calc PR A 2
C52 C -0.0824(9) 0.6230(7) 0.4426(5) 0.099(7) Uani 0.50 1 d PGU A 2
H52 H -0.1240 0.6352 0.4041 0.119 Uiso 0.50 1 calc PR A 2
C53 C -0.0512(6) 0.7038(7) 0.4820(4) 0.082(6) Uani 0.50 1 d PGU A 2
H53 H -0.0716 0.7712 0.4705 0.098 Uiso 0.50 1 calc PR A 2
C54 C 0.0098(7) 0.6860(7) 0.5384(3) 0.083(6) Uani 0.50 1 d PGU A 2
H54 H 0.0312 0.7413 0.5653 0.100 Uiso 0.50 1 calc PR A 2
C55 C 0.0397(9) 0.5874(8) 0.5553(5) 0.089(7) Uani 0.50 1 d PGU A 2
H55 H 0.0814 0.5752 0.5938 0.107 Uiso 0.50 1 calc PR A 2

loop_
_atom_site_aniso_label
_atom_site_aniso_U_11
_atom_site_aniso_U_22
_atom_site_aniso_U_33
_atom_site_aniso_U_23
_atom_site_aniso_U_13
_atom_site_aniso_U_12
Re1 0.01847(14) 0.01925(14) 0.02610(17) 0.00060(12) 0.00145(13) -0.00012(11)
Re2 0.01612(13) 0.02496(14) 0.02714(17) -0.00229(13) 0.00018(12) 0.00041(12)
Re3 0.02011(14) 0.01889(14) 0.02319(16) -0.00083(12) 0.00055(12) -0.00002(11)
S1 0.0247(8) 0.0209(8) 0.0221(10) -0.0009(8) -0.0018(7) 0.0011(7)
S2 0.0181(8) 0.0259(9) 0.0239(10) 0.0012(8) 0.0012(7) -0.0002(7)
O1 0.037(3) 0.038(3) 0.045(4) -0.009(3) 0.011(3) 0.005(2)
O2 0.042(3) 0.038(3) 0.051(4) -0.011(3) 0.001(3) -0.016(3)
O3 0.043(3) 0.056(4) 0.049(4) 0.027(3) 0.005(3) 0.007(3)
O4 0.042(3) 0.052(3) 0.065(4) -0.011(3) -0.005(3) -0.021(3)
O5 0.042(3) 0.051(3) 0.034(3) 0.000(3) 0.014(3) 0.005(3)
O6 0.035(3) 0.052(3) 0.054(4) -0.001(3) -0.005(3) 0.018(3)
O7 0.041(3) 0.048(3) 0.040(3) -0.017(3) 0.005(3) -0.002(3)
O8 0.044(3) 0.032(3) 0.055(4) 0.005(3) -0.006(3) 0.011(3)
O9 0.033(3) 0.043(3) 0.033(3) 0.008(2) 0.005(3) -0.011(2)
C1 0.032(4) 0.011(3) 0.030(4) -0.001(3) 0.003(3) -0.005(3)
C2 0.022(4) 0.026(4) 0.037(5) 0.004(3) 0.008(3) 0.006(3)
C3 0.020(4) 0.027(4) 0.051(5) 0.008(4) 0.003(4) -0.001(3)
C4 0.020(4) 0.038(4) 0.033(5) 0.002(3) 0.008(3) 0.003(3)
C5 0.021(4) 0.025(3) 0.036(5) -0.005(4) -0.009(3) 0.004(3)
C6 0.023(4) 0.034(4) 0.044(5) -0.009(4) 0.000(4) 0.004(3)
C7 0.027(4) 0.032(4) 0.027(5) 0.003(3) 0.000(4) 0.006(3)
C8 0.028(4) 0.023(4) 0.040(5) -0.004(3) 0.002(4) -0.009(3)
C9 0.036(4) 0.023(4) 0.020(4) -0.006(3) -0.008(4) -0.003(3)
C10 0.051(5) 0.020(4) 0.021(4) -0.002(3) -0.002(4) 0.004(3)
C11 0.058(5) 0.038(4) 0.036(5) -0.004(4) -0.009(4) 0.005(4)
C12 0.092(7) 0.049(5) 0.046(6) -0.007(5) -0.040(5) 0.012(5)
C13 0.133(9) 0.042(5) 0.031(5) 0.001(4) -0.012(6) 0.001(6)
C14 0.112(8) 0.042(5) 0.027(5) 0.000(4) 0.023(5) 0.001(5)
C15 0.080(6) 0.023(4) 0.023(4) -0.001(3) 0.013(4) -0.003(4)
C16 0.077(6) 0.040(5) 0.041(5) -0.003(4) 0.032(5) -0.009(4)
C17 0.111(8) 0.066(7) 0.087(8) -0.014(6) 0.077(7) -0.015(6)
C18 0.043(4) 0.034(4) 0.019(4) 0.004(3) 0.003(3) -0.004(3)
C19 0.047(5) 0.032(4) 0.030(5) 0.003(3) -0.018(4) -0.004(3)
C20 0.031(4) 0.016(4) 0.046(5) 0.005(3) -0.008(4) -0.003(3)
C21 0.034(4) 0.028(5) 0.073(7) -0.003(4) -0.015(5) -0.003(3)
C22 0.017(4) 0.035(5) 0.130(10) -0.001(6) -0.007(5) -0.004(4)
C23 0.030(4) 0.031(4) 0.070(6) -0.001(4) 0.023(4) -0.002(3)
C24 0.026(4) 0.027(4) 0.042(5) -0.002(3) 0.008(4) -0.001(3)
C25 0.018(3) 0.017(3) 0.039(5) 0.002(3) 0.000(3) -0.002(3)
C30 0.089(7) 0.036(5) 0.043(6) 0.001(4) -0.007(6) -0.003(5)
C31 0.074(7) 0.051(6) 0.038(6) 0.002(4) -0.011(5) 0.025(5)
C32 0.049(5) 0.065(6) 0.042(6) -0.008(5) -0.004(4) -0.009(5)
C40 0.077(13) 0.098(14) 0.083(14) -0.024(12) -0.003(12) -0.007(13)
C41 0.088(11) 0.105(13) 0.081(14) -0.021(11) 0.019(11) 0.000(11)
C42 0.060(11) 0.106(14) 0.056(12) -0.026(11) 0.008(10) 0.004(12)
C43 0.103(14) 0.115(15) 0.085(14) -0.025(12) 0.023(12) -0.039(12)
C44 0.109(14) 0.094(14) 0.107(15) 0.026(12) 0.047(13) 0.013(12)
C45 0.099(14) 0.149(17) 0.089(14) 0.000(13) 0.001(12) -0.009(13)
C50 0.108(14) 0.124(15) 0.082(18) -0.004(14) 0.006(14) 0.010(12)
C51 0.109(16) 0.111(16) 0.078(15) -0.011(13) 0.029(13) 0.000(13)
C52 0.109(14) 0.112(15) 0.076(13) 0.001(12) 0.004(12) 0.006(12)
C53 0.079(12) 0.078(12) 0.088(13) -0.010(11) 0.010(11) -0.007(10)
C54 0.093(13) 0.097(14) 0.060(12) -0.016(10) 0.011(11) -0.009(11)
C55 0.083(13) 0.099(14) 0.084(13) 0.020(12) -0.001(11) 0.000(11)

loop_
_atom_type_symbol
_atom_type_description
_atom_type_scat_dispersion_real
_atom_type_scat_dispersion_imag
_atom_type_scat_source
C C 0.0033 0.0016 'International Tables Vol C Tables 4.2.6.8 and 6.1.1.4'
H H 0.0000 0.0000 'International Tables Vol C Tables 4.2.6.8 and 6.1.1.4'
O O 0.0106 0.0060 'International Tables Vol C Tables 4.2.6.8 and 6.1.1.4'
S S 0.1246 0.1234 'International Tables Vol C Tables 4.2.6.8 and 6.1.1.4'
Re Re -1.0185 7.2310 'International Tables Vol C Tables 4.2.6.8 and 6.1.1.4'

loop_
_geom_angle_atom_site_label_1
_geom_angle_atom_site_label_2
_geom_angle_atom_site_label_3
_geom_angle
_geom_angle_site_symmetry_1
_geom_angle_site_symmetry_3
_geom_angle_publ_flag
C3 Re1 C2 89.6(3) . . ?
C3 Re1 C1 89.8(3) . . ?
C2 Re1 C1 90.4(3) . . ?
C3 Re1 S1 165.1(2) . . ?
C2 Re1 S1 96.68(19) . . ?
C1 Re1 S1 103.63(19) . . ?
C3 Re1 S2 95.9(2) . . ?
C2 Re1 S2 170.59(18) . . ?
C1 Re1 S2 97.29(17) . . ?
S1 Re1 S2 76.25(5) . . ?
C3 Re1 Re2 117.0(2) . . ?
C2 Re1 Re2 88.92(18) . . ?
C1 Re1 Re2 153.16(18) . . ?
S1 Re1 Re2 49.90(4) . . ?
S2 Re1 Re2 81.77(4) . . ?
C5 Re2 C6 92.1(3) . . ?
C5 Re2 C4 90.7(3) . . ?
C6 Re2 C4 88.9(3) . . ?
C5 Re2 S1 161.02(17) . . ?
C6 Re2 S1 101.2(2) . . ?
C4 Re2 S1 102.9(2) . . ?
C5 Re2 Re1 115.92(19) . . ?
C6 Re2 Re1 151.9(2) . . ?
C4 Re2 Re1 91.98(19) . . ?
S1 Re2 Re1 51.29(4) . . ?
C5 Re2 Re3 115.97(18) . . ?
C6 Re2 Re3 90.4(2) . . ?
C4 Re2 Re3 153.3(2) . . ?
S1 Re2 Re3 51.22(4) . . ?
Re1 Re2 Re3 76.463(9) . . ?
C9 Re3 C7 89.0(3) . . ?
C9 Re3 C8 89.4(3) . . ?
C7 Re3 C8 91.8(3) . . ?
C9 Re3 S1 105.72(19) . . ?
C7 Re3 S1 164.2(2) . . ?
C8 Re3 S1 93.92(19) . . ?
C9 Re3 S2 95.00(19) . . ?
C7 Re3 S2 97.35(19) . . ?
C8 Re3 S2 169.87(18) . . ?
S1 Re3 S2 76.11(5) . . ?
C9 Re3 Re2 155.44(18) . . ?
C7 Re3 Re2 115.5(2) . . ?
C8 Re3 Re2 90.67(18) . . ?
S1 Re3 Re2 49.78(4) . . ?
S2 Re3 Re2 81.53(4) . . ?
C10 S1 Re2 124.29(18) . . ?
C10 S1 Re1 126.21(16) . . ?
Re2 S1 Re1 78.81(5) . . ?
C10 S1 Re3 127.79(16) . . ?
Re2 S1 Re3 78.99(5) . . ?
Re1 S1 Re3 102.27(5) . . ?
C25 S2 C18 91.9(3) . . ?
C25 S2 Re1 120.3(2) . . ?
C18 S2 Re1 114.4(2) . . ?
C25 S2 Re3 114.7(2) . . ?
C18 S2 Re3 114.7(2) . . ?
Re1 S2 Re3 101.64(5) . . ?
O1 C1 Re1 178.8(6) . . ?
O2 C2 Re1 178.2(6) . . ?
O3 C3 Re1 179.2(7) . . ?
O4 C4 Re2 176.7(6) . . ?
O5 C5 Re2 177.6(5) . . ?
O6 C6 Re2 177.6(6) . . ?
O7 C7 Re3 179.7(6) . . ?
O8 C8 Re3 177.8(6) . . ?
O9 C9 Re3 177.5(6) . . ?
C11 C10 C15 120.0 . . ?
C11 C10 S1 118.3(3) . . ?
C15 C10 S1 121.7(3) . . ?
C12 C11 C10 120.0 . . ?
C11 C12 C13 120.0 . . ?
C12 C13 C14 120.0 . . ?
C15 C14 C13 120.0 . . ?
C14 C15 C10 120.0 . . ?
C14 C15 C16 120.0(4) . . ?
C10 C15 C16 120.0(4) . . ?
C15 C16 C17 117.3(7) . . ?
C19 C18 S2 104.7(5) . . ?
C20 C19 C18 107.5(5) . . ?
C25 C20 C21 117.9(7) . . ?
C25 C20 C19 115.2(6) . . ?
C21 C20 C19 126.9(7) . . ?
C22 C21 C20 119.6(7) . . ?
C21 C22 C23 121.7(7) . . ?
C22 C23 C24 119.7(8) . . ?
C25 C24 C23 117.6(7) . . ?
C24 C25 C20 123.5(6) . . ?
C24 C25 S2 125.4(5) . . ?
C20 C25 S2 111.0(5) . . ?
C31 C30 C32 121.9(8) . 3_676 ?
C30 C31 C32 119.0(8) . . ?
C30 C32 C31 119.1(8) 3_676 . ?
C41 C40 C45 120.0 . . ?
C40 C41 C42 120.0 . . ?
C41 C42 C43 120.0 . . ?
C44 C43 C42 120.0 . . ?
C43 C44 C45 120.0 . . ?
C44 C45 C40 120.0 . . ?
C55 C50 C51 120.0 . . ?
C52 C51 C50 120.0 . . ?
C51 C52 C53 120.0 . . ?
C54 C53 C52 120.0 . . ?
C55 C54 C53 120.0 . . ?
C54 C55 C50 120.0 . . ?

loop_
_geom_bond_atom_site_label_1
_geom_bond_atom_site_label_2
_geom_bond_distance
_geom_bond_site_symmetry_2
_geom_bond_publ_flag
Re1 C3 1.914(7) . ?
Re1 C2 1.919(7) . ?
Re1 C1 1.940(7) . ?
Re1 S1 2.4673(16) . ?
Re1 S2 2.4765(16) . ?
Re1 Re2 3.1020(4) . ?
Re2 C5 1.890(8) . ?
Re2 C6 1.925(7) . ?
Re2 C4 1.932(7) . ?
Re2 S1 2.4188(17) . ?
Re2 Re3 3.1093(4) . ?
Re3 C9 1.915(8) . ?
Re3 C7 1.918(7) . ?
Re3 C8 1.938(7) . ?
Re3 S1 2.4693(16) . ?
Re3 S2 2.4823(16) . ?
S1 C10 1.763(4) . ?
S2 C25 1.796(6) . ?
S2 C18 1.835(6) . ?
O1 C1 1.134(7) . ?
O2 C2 1.152(7) . ?
O3 C3 1.152(7) . ?
O4 C4 1.134(7) . ?
O5 C5 1.179(7) . ?
O6 C6 1.140(7) . ?
O7 C7 1.154(7) . ?
O8 C8 1.138(7) . ?
O9 C9 1.157(7) . ?
C10 C11 1.3900 . ?
C10 C15 1.3900 . ?
C11 C12 1.3900 . ?
C12 C13 1.3900 . ?
C13 C14 1.3900 . ?
C14 C15 1.3900 . ?
C15 C16 1.523(8) . ?
C16 C17 1.530(10) . ?
C18 C19 1.534(8) . ?
C19 C20 1.505(9) . ?
C20 C25 1.372(8) . ?
C20 C21 1.392(9) . ?
C21 C22 1.365(11) . ?
C22 C23 1.375(10) . ?
C23 C24 1.389(8) . ?
C24 C25 1.372(9) . ?
C30 C31 1.353(11) . ?
C30 C32 1.362(10) 3_676 ?
C31 C32 1.365(10) . ?
C32 C30 1.362(10) 3_676 ?
C40 C41 1.3900 . ?
C40 C45 1.3900 . ?
C41 C42 1.3900 . ?
C42 C43 1.3900 . ?
C43 C44 1.3900 . ?
C44 C45 1.3900 . ?
C50 C55 1.3900 . ?
C50 C51 1.3901 . ?
C51 C52 1.3900 . ?
C52 C53 1.3901 . ?
C53 C54 1.3900 . ?
C54 C55 1.3900 . ?
